data_4318423
loop_
_publ_author_name
'Mark A. Fox'
'Mary F. Mahon'
'Nathan J. Patmore'
'Andrew S. Weller'

_publ_section_title
;
 Solution and Solid-State Structure of the Anion [Ag2{closo-CB11H12}4]2-
;
_journal_name_full 'Inorganic Chemistry'
_journal_page_first 4567
_journal_page_last 4573
_journal_paper_doi 10.1021/ic025730h
_journal_volume 41
_journal_year 2002
_chemical_formula_sum 'C22 H36 Ag B11 N2'
_chemical_formula_weight 555.31
_chemical_name_systematic
;
  ?
;
_space_group_IT_number 14
_symmetry_cell_setting monoclinic
_symmetry_space_group_name_Hall '-P 2yn'
_symmetry_space_group_name_H-M 'P 1 21/n 1'
_atom_sites_solution_hydrogens geom
_atom_sites_solution_primary direct
_atom_sites_solution_secondary difmap
_audit_creation_method SHELXL-97
_cell_angle_alpha 90.00
_cell_angle_beta 108.5580(10)
_cell_angle_gamma 90.00
_cell_formula_units_Z 8
_cell_length_a 15.4570(2)
_cell_length_b 20.1150(3)
_cell_length_c 19.2130(3)
_cell_measurement_reflns_used 25
_cell_measurement_temperature 150(2)
_cell_measurement_theta_max 18
_cell_measurement_theta_min 12
_cell_volume 5663.04(15)
_computing_data_reduction 'Denzo and Scalepack (otwinowski & Minor, 1997)'
_computing_molecular_graphics 'ORTEX (P.McArdle, 1995)'
_computing_publication_material 'SHELXL-97/2 (Sheldrick,1997)'
_computing_structure_refinement 'SHELXL-97 (Sheldrick, 1997)'
_computing_structure_solution 'SHELXS-97 (Sheldrick, 1990)'
_diffrn_ambient_temperature 150(2)
_diffrn_measured_fraction_theta_full 0.996
_diffrn_measured_fraction_theta_max 0.996
_diffrn_measurement_device_type KappaCCD
_diffrn_measurement_method KappaCCD
_diffrn_radiation_monochromator graphite
_diffrn_radiation_source 'fine-focus sealed tube'
_diffrn_radiation_type MoK\a
_diffrn_radiation_wavelength 0.71073
_diffrn_reflns_av_R_equivalents 0.1469
_diffrn_reflns_av_sigmaI/netI 0.0681
_diffrn_reflns_limit_h_max 18
_diffrn_reflns_limit_h_min -18
_diffrn_reflns_limit_k_max 20
_diffrn_reflns_limit_k_min -23
_diffrn_reflns_limit_l_max 22
_diffrn_reflns_limit_l_min -22
_diffrn_reflns_number 85847
_diffrn_reflns_theta_full 24.71
_diffrn_reflns_theta_max 24.71
_diffrn_reflns_theta_min 3.66
_exptl_absorpt_coefficient_mu 0.727
_exptl_absorpt_correction_T_max 0.97
_exptl_absorpt_correction_T_min 0.87
_exptl_absorpt_correction_type multi-scan
_exptl_crystal_colour Colourless
_exptl_crystal_density_diffrn 1.303
_exptl_crystal_density_method 'not measured'
_exptl_crystal_description Block
_exptl_crystal_F_000 2272
_exptl_crystal_size_max 0.15
_exptl_crystal_size_mid 0.13
_exptl_crystal_size_min 0.13
_refine_diff_density_max 0.489
_refine_diff_density_min -0.623
_refine_diff_density_rms 0.082
_refine_ls_extinction_coef 0.00105(17)
_refine_ls_extinction_expression Fc^*^=kFc[1+0.001xFc^2^\l^3^/sin(2\q)]^-1/4^
_refine_ls_extinction_method SHELXL
_refine_ls_goodness_of_fit_ref 1.043
_refine_ls_hydrogen_treatment constr
_refine_ls_matrix_type full
_refine_ls_number_parameters 749
_refine_ls_number_reflns 9621
_refine_ls_number_restraints 0
_refine_ls_restrained_S_all 1.043
_refine_ls_R_factor_all 0.1055
_refine_ls_R_factor_gt 0.0543
_refine_ls_shift/su_max 0.003
_refine_ls_shift/su_mean 0.000
_refine_ls_structure_factor_coef Fsqd
_refine_ls_weighting_details
; calc
  [1.00000+0.00000exp(0.00(sin\q/\l)^2^)]/
    [\s^2^(Fo^2^)+0.0000+12.6941*P+(0.0482P)^2^+0.0000sin\q/\l]
  where P = 0.00000Fo^2^ + 1.00000Fc^2^
;
_refine_ls_weighting_scheme calc
_refine_ls_wR_factor_gt 0.1160
_refine_ls_wR_factor_ref 0.1419
_reflns_number_gt 5969
_reflns_number_total 9621
_reflns_threshold_expression >2sigma(I)
_cod_data_source_file ic025730h.cif
_cod_data_source_block c:\backup\kappa\k01asw15
_cod_depositor_comments
;
The following automatic conversions were performed:

'_symmetry_cell_setting' value 'Monoclinic' changed to 'monoclinic'
according to the built-in table from CIF Core dictionary named
'cif_core.dic' version 2.4.1 from
2010-06-29.

'_exptl_absorpt_correction_type' value 'Multi-Scan'
changed to 'multi-scan' according to the built-in table from CIF Core
dictionary named 'cif_core.dic' version 2.4.1 from 2010-06-29.

Automatic conversion script
Id: cif_fix_values 1646 2011-03-28 12:23:43Z adriana 
;
_cod_original_cell_volume 5663.04(14)
_cod_database_code 4318423

loop_
_symmetry_equiv_pos_as_xyz
'x, y, z'
'-x+1/2, y+1/2, -z+1/2'
'-x, -y, -z'
'x-1/2, -y-1/2, z-1/2'

loop_
_atom_site_label
_atom_site_type_symbol
_atom_site_fract_x
_atom_site_fract_y
_atom_site_fract_z
_atom_site_U_iso_or_equiv
_atom_site_adp_type
_atom_site_occupancy
_atom_site_symmetry_multiplicity
_atom_site_calc_flag
_atom_site_refinement_flags
_atom_site_disorder_assembly
_atom_site_disorder_group
Ag1 Ag 0.20114(3) 0.07764(2) 0.40473(2) 0.03742(15) Uani 1 1 d . . .
N1 N 0.1779(3) 0.0258(2) 0.2470(2) 0.0405(12) Uani 1 1 d . . .
C1 C 0.6312(6) 0.2628(4) 0.2859(4) 0.077(3) Uani 1 1 d . A .
H1 H 0.6571 0.3130 0.3084 0.093 Uiso 1 1 calc R . .
C1A C 0.1626(4) 0.0745(3) 0.2912(3) 0.0377(13) Uani 1 1 d . . .
Ag2 Ag 0.53818(4) 0.07374(3) 0.08952(3) 0.0662(2) Uani 1 1 d . . .
N2 N 0.1215(3) 0.1232(2) 0.2434(2) 0.0404(11) Uani 1 1 d . . .
C2 C 0.1463(5) 0.0437(3) 0.1742(3) 0.0551(18) Uani 1 1 d . . .
H2A H 0.1489 0.0176 0.1337 0.066 Uiso 1 1 calc R . .
B2 B 0.6655(10) 0.2310(7) 0.2173(7) 0.124(6) Uani 1 1 d . . .
H2 H 0.7129 0.2560 0.1920 0.149 Uiso 1 1 calc R A .
N3 N 0.2419(3) 0.0399(2) 0.5695(2) 0.0431(12) Uani 1 1 d . . .
C3 C 0.1108(5) 0.1053(3) 0.1710(3) 0.0504(16) Uani 1 1 d . . .
H3A H 0.0840 0.1312 0.1282 0.060 Uiso 1 1 calc R . .
B3 B 0.5556(10) 0.2591(5) 0.2008(5) 0.095(4) Uani 1 1 d . A .
H3 H 0.5301 0.3033 0.1647 0.114 Uiso 1 1 calc R . .
N4 N 0.3147(4) 0.1279(3) 0.5576(3) 0.0489(13) Uani 1 1 d . . .
C4 C 0.2152(4) -0.0386(3) 0.2749(3) 0.0430(15) Uani 1 1 d . . .
B4 B 0.5239(6) 0.2432(4) 0.2812(4) 0.060(2) Uani 1 1 d . . .
H4 H 0.4764 0.2765 0.2985 0.072 Uiso 1 1 calc R A .
C5 C 0.3097(5) -0.0492(4) 0.2927(4) 0.0534(17) Uani 1 1 d . . .
B5 B 0.6165(6) 0.2065(4) 0.3452(4) 0.056(2) Uani 1 1 d . A .
H5 H 0.6317 0.2147 0.4056 0.067 Uiso 1 1 calc R . .
C6 C 0.3421(5) -0.1105(4) 0.3231(4) 0.0595(19) Uani 1 1 d . . .
H6A H 0.4054 -0.1198 0.3351 0.071 Uiso 1 1 calc R . .
B6 B 0.7032(7) 0.1999(7) 0.3050(6) 0.100(4) Uani 1 1 d . A .
H6 H 0.7768 0.2046 0.3386 0.120 Uiso 1 1 calc R . .
C7 C 0.2857(5) -0.1588(4) 0.3368(4) 0.0591(19) Uani 1 1 d . . .
B7 B 0.5730(6) 0.1824(4) 0.1652(4) 0.057(2) Uani 1 1 d . A .
H7 H 0.5577 0.1739 0.1049 0.068 Uiso 1 1 calc R . .
C8 C 0.1927(5) -0.1469(3) 0.3161(3) 0.0509(16) Uani 1 1 d . . .
H8A H 0.1531 -0.1806 0.3231 0.061 Uiso 1 1 calc R . .
B8 B 0.4853(6) 0.1912(5) 0.2038(5) 0.074(3) Uani 1 1 d . A .
H13 H 0.4118 0.1891 0.1689 0.089 Uiso 1 1 calc R . .
C9 C 0.1560(4) -0.0858(3) 0.2851(3) 0.0405(14) Uani 1 1 d . . .
B9 B 0.5240(6) 0.1593(5) 0.2945(5) 0.066(2) Uani 1 1 d . A .
H9 H 0.4761 0.1355 0.3202 0.079 Uiso 1 1 calc R . .
C10 C 0.3722(5) 0.0040(4) 0.2806(5) 0.081(2) Uani 1 1 d . . .
H10A H 0.3362 0.0432 0.2587 0.122 Uiso 1 1 calc R . .
H10B H 0.4041 -0.0128 0.2475 0.122 Uiso 1 1 calc R . .
H10C H 0.4169 0.0162 0.3278 0.122 Uiso 1 1 calc R . .
B10 B 0.6379(8) 0.1315(5) 0.3099(5) 0.090(4) Uani 1 1 d . . .
H10 H 0.6672 0.0884 0.3468 0.108 Uiso 1 1 calc R A .
C11 C 0.0548(4) -0.0736(3) 0.2626(4) 0.0593(18) Uani 1 1 d . . .
H11A H 0.0243 -0.1129 0.2740 0.089 Uiso 1 1 calc R . .
H11B H 0.0314 -0.0647 0.2098 0.089 Uiso 1 1 calc R . .
H11C H 0.0426 -0.0352 0.2895 0.089 Uiso 1 1 calc R . .
B11 B 0.6679(6) 0.1449(6) 0.2317(5) 0.081(3) Uani 1 1 d . A .
H11 H 0.7164 0.1113 0.2161 0.098 Uiso 1 1 calc R . .
C12 C 0.3253(6) -0.2236(4) 0.3742(4) 0.078(2) Uani 1 1 d . . .
H12A H 0.3918 -0.2231 0.3855 0.117 Uiso 1 1 calc R . .
H12B H 0.2995 -0.2609 0.3414 0.117 Uiso 1 1 calc R . .
H12C H 0.3102 -0.2285 0.4197 0.117 Uiso 1 1 calc R . .
B12 B 0.5561(6) 0.1199(4) 0.2238(4) 0.057(2) Uani 1 1 d . A .
H12 H 0.5298 0.0694 0.2030 0.068 Uiso 1 1 calc R . .
C13 C 0.0957(4) 0.1857(3) 0.2672(3) 0.0387(14) Uani 1 1 d . . .
C14 C 0.1629(4) 0.2330(3) 0.2980(3) 0.0410(14) Uani 1 1 d . . .
C15 C 0.1356(4) 0.2923(3) 0.3209(3) 0.0482(16) Uani 1 1 d . . .
H15A H 0.1803 0.3252 0.3422 0.058 Uiso 1 1 calc R . .
C16 C 0.0459(5) 0.3052(3) 0.3140(3) 0.0504(16) Uani 1 1 d . . .
C17 C -0.0197(5) 0.2572(3) 0.2828(3) 0.0504(16) Uani 1 1 d . . .
H17A H -0.0818 0.2660 0.2776 0.060 Uiso 1 1 calc R . .
C18 C 0.0035(4) 0.1972(3) 0.2595(3) 0.0448(15) Uani 1 1 d . . .
C19 C -0.0684(5) 0.1443(4) 0.2278(4) 0.0631(19) Uani 1 1 d . . .
H19A H -0.0398 0.1052 0.2139 0.095 Uiso 1 1 calc R . .
H19B H -0.1152 0.1620 0.1844 0.095 Uiso 1 1 calc R . .
H19C H -0.0968 0.1315 0.2648 0.095 Uiso 1 1 calc R . .
C20 C 0.2619(4) 0.2196(3) 0.3075(4) 0.0519(16) Uani 1 1 d . . .
H20A H 0.2680 0.1752 0.2884 0.078 Uiso 1 1 calc R . .
H20B H 0.2975 0.2217 0.3597 0.078 Uiso 1 1 calc R . .
H20C H 0.2846 0.2530 0.2805 0.078 Uiso 1 1 calc R . .
C21 C 0.0189(6) 0.3710(4) 0.3393(4) 0.073(2) Uani 1 1 d . . .
H21A H -0.0472 0.3715 0.3305 0.109 Uiso 1 1 calc R . .
H21B H 0.0353 0.4073 0.3119 0.109 Uiso 1 1 calc R . .
H21C H 0.0509 0.3767 0.3919 0.109 Uiso 1 1 calc R . .
B21 B 0.1904(19) 0.0575(12) -0.0050(13) 0.046(6) Uani 0.50 1 d P A 1
H21 H 0.1347 0.0680 0.0192 0.055 Uiso 0.50 1 calc PR A 1
C22 C 0.2527(4) 0.0825(3) 0.5181(3) 0.0404(14) Uani 1 1 d . . .
B22 B 0.262(4) -0.007(3) 0.022(3) 0.070(19) Uani 0.50 1 d P A 1
H22 H 0.2514 -0.0418 0.0638 0.084 Uiso 0.50 1 calc PR A 1
C23 C 0.3426(5) 0.1133(4) 0.6324(3) 0.0618(19) Uani 1 1 d . . .
H23A H 0.3852 0.1374 0.6708 0.074 Uiso 1 1 calc R . .
B23 B 0.3016(17) 0.0725(12) 0.0463(10) 0.045(4) Uani 0.50 1 d P A 1
H23 H 0.3211 0.0920 0.1038 0.054 Uiso 0.50 1 calc PR A 1
C24 C 0.2965(5) 0.0582(3) 0.6390(3) 0.0556(18) Uani 1 1 d . . .
H24A H 0.3008 0.0358 0.6835 0.067 Uiso 1 1 calc R . .
B24 B 0.2440(19) 0.1203(11) -0.0365(15) 0.044(5) Uani 0.50 1 d P A 1
H24 H 0.2228 0.1733 -0.0347 0.053 Uiso 0.50 1 calc PR A 1
C25 C 0.1830(4) -0.0174(3) 0.5537(3) 0.0434(15) Uani 1 1 d . . .
B25 B 0.1836(11) 0.0700(13) -0.0952(10) 0.035(4) Uani 0.50 1 d P A 1
H25 H 0.1179 0.0896 -0.1337 0.043 Uiso 0.50 1 calc PR A 1
C26 C 0.2080(4) -0.0721(3) 0.5188(3) 0.0469(15) Uani 1 1 d . . .
B26 B 0.1861(16) -0.0116(12) -0.0638(9) 0.050(5) Uani 0.50 1 d P A 1
H26 H 0.1279 -0.0476 -0.0805 0.060 Uiso 0.50 1 calc PR A 1
C27 C 0.1520(5) -0.1279(3) 0.5072(4) 0.0548(17) Uani 1 1 d . . .
H27A H 0.1654 -0.1650 0.4817 0.066 Uiso 1 1 calc R . .
B27 B 0.3724(13) 0.0166(12) 0.0207(14) 0.047(5) Uani 0.50 1 d P A 1
H27 H 0.4381 -0.0005 0.0614 0.056 Uiso 0.50 1 calc PR A 1
C28 C 0.0766(5) -0.1308(4) 0.5322(4) 0.064(2) Uani 1 1 d . . .
B28 B 0.3588(17) 0.0964(14) -0.0178(14) 0.055(6) Uani 0.50 1 d P A 1
H28 H 0.4157 0.1335 -0.0021 0.066 Uiso 0.50 1 calc PR A 1
C29 C 0.0557(5) -0.0761(5) 0.5656(4) 0.064(2) Uani 1 1 d . . .
H29A H 0.0031 -0.0777 0.5809 0.077 Uiso 1 1 calc R . .
B29 B 0.2824(13) 0.0939(10) -0.1099(10) 0.041(6) Uiso 0.50 1 d P A 1
H29 H 0.2882 0.1269 -0.1552 0.050 Uiso 0.50 1 calc PR A 1
C30 C 0.1073(5) -0.0185(4) 0.5783(3) 0.0549(18) Uani 1 1 d . . .
B30 B 0.2467(16) 0.0131(12) -0.1268(10) 0.051(4) Uani 0.50 1 d P A 1
H30 H 0.2274 -0.0069 -0.1841 0.061 Uiso 0.50 1 calc PR A 1
C31 C 0.2916(4) -0.0724(3) 0.4953(4) 0.0529(16) Uani 1 1 d . . .
H31A H 0.2969 -0.1155 0.4732 0.079 Uiso 1 1 calc R . .
H31B H 0.3457 -0.0649 0.5381 0.079 Uiso 1 1 calc R . .
H31C H 0.2870 -0.0370 0.4593 0.079 Uiso 1 1 calc R . .
B31 B 0.303(2) -0.0353(8) -0.0453(13) 0.048(4) Uani 0.50 1 d P A 1
H31 H 0.3236 -0.0883 -0.0480 0.058 Uiso 0.50 1 calc PR A 1
C32 C 0.0823(5) 0.0408(4) 0.6157(4) 0.076(2) Uani 1 1 d . . .
H32A H 0.1268 0.0764 0.6194 0.114 Uiso 1 1 calc R . .
H32B H 0.0825 0.0281 0.6650 0.114 Uiso 1 1 calc R . .
H32C H 0.0213 0.0564 0.5871 0.114 Uiso 1 1 calc R . .
B32 B 0.3591(15) 0.0283(10) -0.0729(11) 0.041(5) Uani 0.50 1 d P . 1
H32 H 0.4171 0.0178 -0.0943 0.050 Uiso 0.50 1 calc PR A 1
C33 C 0.0209(6) -0.1940(5) 0.5225(5) 0.093(3) Uani 1 1 d . . .
H33A H 0.0470 -0.2276 0.4981 0.139 Uiso 1 1 calc R . .
H33B H -0.0422 -0.1848 0.4925 0.139 Uiso 1 1 calc R . .
H33C H 0.0218 -0.2106 0.5707 0.139 Uiso 1 1 calc R . .
C34 C 0.3500(4) 0.1833(3) 0.5266(3) 0.0464(15) Uani 1 1 d . . .
C35 C 0.3107(5) 0.2455(3) 0.5250(4) 0.0540(17) Uani 1 1 d . . .
C36 C 0.3484(5) 0.2974(4) 0.4987(4) 0.0587(19) Uani 1 1 d . . .
H36A H 0.3237 0.3407 0.4987 0.070 Uiso 1 1 calc R . .
C37 C 0.4213(5) 0.2893(4) 0.4722(4) 0.062(2) Uani 1 1 d . . .
C38 C 0.4564(4) 0.2269(4) 0.4728(4) 0.062(2) Uani 1 1 d . . .
H38A H 0.5058 0.2209 0.4540 0.074 Uiso 1 1 calc R . .
C39 C 0.4229(4) 0.1718(4) 0.4998(4) 0.0582(19) Uani 1 1 d . . .
C40 C 0.2276(6) 0.2561(4) 0.5495(5) 0.080(3) Uani 1 1 d . . .
H40A H 0.2104 0.2139 0.5669 0.119 Uiso 1 1 calc R . .
H40B H 0.1769 0.2724 0.5080 0.119 Uiso 1 1 calc R . .
H40C H 0.2420 0.2889 0.5893 0.119 Uiso 1 1 calc R . .
C41 C 0.4613(5) 0.1037(4) 0.4986(4) 0.077(2) Uani 1 1 d . . .
H41A H 0.4290 0.0719 0.5201 0.116 Uiso 1 1 calc R . .
H41B H 0.5263 0.1037 0.5271 0.116 Uiso 1 1 calc R . .
H41C H 0.4537 0.0909 0.4478 0.116 Uiso 1 1 calc R . .
B41 B 0.2068(17) 0.1065(13) -0.0707(14) 0.047(6) Uani 0.50 1 d P A 2
H41 H 0.1555 0.1474 -0.0892 0.056 Uiso 0.50 1 calc PR A 2
C42 C 0.4618(6) 0.3475(5) 0.4424(5) 0.094(3) Uani 1 1 d . . .
H42A H 0.4292 0.3884 0.4462 0.140 Uiso 1 1 calc R . .
H42B H 0.4559 0.3392 0.3908 0.140 Uiso 1 1 calc R . .
H42C H 0.5265 0.3523 0.4710 0.140 Uiso 1 1 calc R . .
B42 B 0.304(2) 0.1238(9) -0.0103(12) 0.050(4) Uani 0.50 1 d P A 2
H42 H 0.3204 0.1748 0.0137 0.060 Uiso 0.50 1 calc PR A 2
B43 B 0.2986(13) 0.1087(10) -0.0988(10) 0.039(5) Uiso 0.50 1 d P A 2
H43 H 0.3141 0.1482 -0.1341 0.047 Uiso 0.50 1 calc PR A 2
B44 B 0.2094(14) 0.0524(13) -0.1305(14) 0.062(5) Uani 0.50 1 d P A 2
H44 H 0.1624 0.0544 -0.1885 0.074 Uiso 0.50 1 calc PR A 2
B45 B 0.1667(12) 0.0313(17) -0.0638(14) 0.063(6) Uani 0.50 1 d P A 2
H45 H 0.0929 0.0186 -0.0760 0.075 Uiso 0.50 1 calc PR A 2
B46 B 0.230(2) 0.0774(13) 0.0157(18) 0.059(8) Uani 0.50 1 d P A 2
H46 H 0.1978 0.0966 0.0567 0.070 Uiso 0.50 1 calc PR A 2
B47 B 0.3874(16) 0.0703(12) -0.0298(12) 0.050(5) Uani 0.50 1 d P A 2
H47 H 0.4609 0.0840 -0.0185 0.060 Uiso 0.50 1 calc PR A 2
B48 B 0.3262(15) 0.0260(10) -0.1084(11) 0.043(5) Uani 0.50 1 d P A 2
H48 H 0.3586 0.0097 -0.1501 0.051 Uiso 0.50 1 calc PR A 2
B49 B 0.2424(14) -0.0244(10) -0.0863(12) 0.050(4) Uani 0.50 1 d P A 2
H49 H 0.2198 -0.0735 -0.1136 0.060 Uiso 0.50 1 calc PR A 2
B50 B 0.258(3) -0.0108(18) 0.014(3) 0.044(12) Uani 0.50 1 d P A 2
H50 H 0.2452 -0.0490 0.0525 0.053 Uiso 0.50 1 calc PR A 2
B51 B 0.3445(19) 0.0481(14) 0.0414(9) 0.046(4) Uani 0.50 1 d P A 2
H51 H 0.3910 0.0472 0.0995 0.055 Uiso 0.50 1 calc PR A 2
B52 B 0.3519(13) -0.0103(12) -0.0195(13) 0.042(4) Uani 0.50 1 d P A 2
H52 H 0.4023 -0.0520 -0.0025 0.051 Uiso 0.50 1 calc PR A 2

loop_
_atom_site_aniso_label
_atom_site_aniso_U_11
_atom_site_aniso_U_22
_atom_site_aniso_U_33
_atom_site_aniso_U_23
_atom_site_aniso_U_13
_atom_site_aniso_U_12
Ag1 0.0399(3) 0.0393(3) 0.0337(2) -0.0031(2) 0.01260(18) -0.0005(2)
N1 0.050(3) 0.038(3) 0.037(3) -0.006(2) 0.019(2) -0.003(2)
C1 0.115(7) 0.065(5) 0.067(5) -0.034(4) 0.050(5) -0.041(5)
C1A 0.039(3) 0.038(3) 0.037(3) -0.002(3) 0.013(3) -0.005(3)
Ag2 0.0654(4) 0.0614(4) 0.0621(4) -0.0218(3) 0.0068(3) 0.0096(3)
N2 0.052(3) 0.036(3) 0.033(3) -0.005(2) 0.014(2) -0.003(2)
C2 0.081(5) 0.051(4) 0.038(4) -0.011(3) 0.025(3) -0.012(4)
B2 0.154(12) 0.142(11) 0.122(10) -0.095(9) 0.108(9) -0.108(10)
N3 0.053(3) 0.041(3) 0.034(3) -0.001(2) 0.012(2) 0.005(2)
C3 0.069(5) 0.048(4) 0.034(3) -0.002(3) 0.016(3) -0.006(3)
B3 0.192(13) 0.043(5) 0.046(5) -0.008(4) 0.032(7) 0.001(7)
N4 0.053(3) 0.054(3) 0.037(3) -0.006(2) 0.010(2) -0.002(3)
C4 0.049(4) 0.042(4) 0.040(3) -0.007(3) 0.017(3) 0.006(3)
B4 0.061(5) 0.067(6) 0.048(4) -0.012(4) 0.013(4) 0.021(4)
C5 0.053(4) 0.062(5) 0.050(4) -0.019(3) 0.023(3) -0.005(4)
B5 0.056(5) 0.062(5) 0.044(4) -0.006(4) 0.007(4) 0.003(4)
C6 0.055(4) 0.070(5) 0.050(4) -0.021(4) 0.011(3) 0.010(4)
B6 0.050(6) 0.155(12) 0.095(8) -0.074(8) 0.024(5) -0.018(6)
C7 0.069(5) 0.051(4) 0.051(4) -0.008(3) 0.010(4) 0.010(4)
B7 0.078(6) 0.052(5) 0.044(4) -0.011(4) 0.025(4) -0.007(4)
C8 0.053(4) 0.044(4) 0.051(4) -0.004(3) 0.009(3) -0.003(3)
B8 0.045(5) 0.113(8) 0.054(5) -0.027(5) -0.001(4) 0.017(5)
C9 0.045(4) 0.037(3) 0.042(3) -0.007(3) 0.016(3) -0.003(3)
B9 0.081(6) 0.070(6) 0.056(5) -0.012(4) 0.035(5) -0.024(5)
C10 0.060(5) 0.091(6) 0.103(6) -0.006(5) 0.039(5) -0.010(4)
B10 0.125(9) 0.072(7) 0.045(5) -0.009(5) -0.011(5) 0.052(6)
C11 0.046(4) 0.050(4) 0.080(5) -0.001(4) 0.019(4) -0.002(3)
B11 0.044(5) 0.113(9) 0.080(6) -0.057(6) 0.010(5) 0.002(5)
C12 0.089(6) 0.068(5) 0.056(4) -0.011(4) -0.007(4) 0.028(4)
B12 0.076(6) 0.040(4) 0.048(4) -0.012(4) 0.012(4) -0.006(4)
C13 0.045(4) 0.036(3) 0.034(3) 0.000(3) 0.011(3) -0.002(3)
C14 0.043(4) 0.040(4) 0.040(3) 0.000(3) 0.013(3) -0.004(3)
C15 0.052(4) 0.049(4) 0.041(3) -0.003(3) 0.011(3) -0.009(3)
C16 0.062(4) 0.048(4) 0.044(4) -0.007(3) 0.021(3) 0.001(3)
C17 0.049(4) 0.057(4) 0.046(4) 0.002(3) 0.016(3) 0.005(3)
C18 0.046(4) 0.044(4) 0.042(3) -0.004(3) 0.011(3) -0.005(3)
C19 0.046(4) 0.062(5) 0.076(5) -0.009(4) 0.010(4) -0.013(3)
C20 0.047(4) 0.051(4) 0.055(4) 0.004(3) 0.011(3) -0.008(3)
C21 0.085(6) 0.058(5) 0.075(5) -0.014(4) 0.025(4) 0.008(4)
B21 0.040(13) 0.054(17) 0.040(14) 0.007(11) 0.010(10) 0.011(10)
C22 0.044(3) 0.039(3) 0.039(3) -0.009(3) 0.015(3) 0.004(3)
B22 0.08(4) 0.08(3) 0.07(2) 0.00(2) 0.05(2) 0.01(2)
C23 0.081(5) 0.062(5) 0.036(4) -0.007(3) 0.008(4) -0.002(4)
B23 0.023(11) 0.055(12) 0.049(9) 0.001(9) 0.001(11) -0.002(9)
C24 0.079(5) 0.055(5) 0.027(3) 0.000(3) 0.009(3) 0.008(4)
B24 0.021(13) 0.044(12) 0.065(17) 0.017(12) 0.010(10) 0.021(11)
C25 0.048(4) 0.047(4) 0.035(3) 0.004(3) 0.012(3) 0.002(3)
B25 0.019(8) 0.066(14) 0.026(8) 0.012(11) 0.013(7) 0.007(9)
C26 0.043(3) 0.054(4) 0.039(3) 0.002(3) 0.008(3) 0.007(3)
B26 0.055(13) 0.062(13) 0.030(8) -0.005(9) 0.008(9) -0.019(10)
C27 0.060(4) 0.048(4) 0.051(4) -0.001(3) 0.010(3) -0.005(3)
B27 0.038(10) 0.048(12) 0.056(14) 0.007(10) 0.016(11) 0.021(10)
C28 0.056(5) 0.068(5) 0.061(4) 0.013(4) 0.010(4) -0.011(4)
B28 0.038(16) 0.051(15) 0.066(14) 0.005(12) 0.005(11) -0.017(11)
C29 0.045(4) 0.099(6) 0.050(4) 0.013(4) 0.017(3) 0.005(4)
C30 0.052(4) 0.075(5) 0.040(4) -0.001(3) 0.018(3) 0.010(4)
B30 0.065(15) 0.060(12) 0.034(9) -0.002(9) 0.024(10) -0.018(11)
C31 0.053(4) 0.054(4) 0.054(4) -0.008(3) 0.020(3) 0.003(3)
B31 0.075(15) 0.020(8) 0.057(12) -0.012(8) 0.030(12) -0.003(10)
C32 0.074(5) 0.101(6) 0.060(5) 0.000(4) 0.033(4) 0.027(5)
B32 0.045(12) 0.054(11) 0.022(9) 0.001(12) 0.007(9) 0.015(10)
C33 0.087(6) 0.103(7) 0.079(6) 0.010(5) 0.015(5) -0.038(5)
C34 0.044(4) 0.058(4) 0.036(3) -0.013(3) 0.011(3) -0.012(3)
C35 0.066(5) 0.050(4) 0.055(4) -0.007(3) 0.032(4) -0.011(4)
C36 0.073(5) 0.051(4) 0.058(4) -0.017(3) 0.030(4) -0.014(4)
C37 0.051(4) 0.082(6) 0.055(4) -0.013(4) 0.020(4) -0.024(4)
C38 0.035(4) 0.095(6) 0.055(4) -0.016(4) 0.016(3) -0.016(4)
C39 0.038(4) 0.076(5) 0.052(4) -0.015(4) 0.001(3) 0.002(4)
C40 0.106(7) 0.053(5) 0.110(7) -0.016(4) 0.078(6) 0.001(4)
C41 0.053(5) 0.104(7) 0.072(5) -0.008(5) 0.014(4) 0.023(4)
B41 0.019(12) 0.052(15) 0.053(15) 0.008(11) -0.013(9) 0.000(9)
C42 0.107(7) 0.095(7) 0.093(6) -0.017(5) 0.052(6) -0.054(6)
B42 0.060(14) 0.035(10) 0.061(12) -0.001(8) 0.028(13) -0.002(12)
B44 0.038(11) 0.077(16) 0.061(14) 0.017(11) 0.002(10) 0.012(10)
B45 0.024(9) 0.099(19) 0.063(16) 0.007(18) 0.011(9) 0.017(12)
B46 0.09(3) 0.041(13) 0.067(19) -0.002(12) 0.06(2) 0.015(15)
B47 0.038(11) 0.062(16) 0.045(12) 0.014(12) 0.006(9) 0.014(11)
B48 0.056(15) 0.052(10) 0.022(10) -0.003(9) 0.016(9) -0.004(10)
B49 0.039(11) 0.071(14) 0.039(10) -0.025(10) 0.010(10) -0.005(9)
B50 0.04(2) 0.012(12) 0.07(2) 0.004(12) 0.011(15) 0.003(12)
B51 0.029(13) 0.060(15) 0.040(10) -0.002(11) -0.001(10) -0.018(10)
B52 0.045(12) 0.036(11) 0.041(10) 0.000(9) 0.006(9) 0.002(8)

loop_
_atom_type_symbol
_atom_type_description
_atom_type_scat_dispersion_real
_atom_type_scat_dispersion_imag
_atom_type_scat_source
C C 0.0033 0.0016 'International Tables Vol C Tables 4.2.6.8 and 6.1.1.4'
H H 0.0000 0.0000 'International Tables Vol C Tables 4.2.6.8 and 6.1.1.4'
Ag Ag -0.8971 1.1015 'International Tables Vol C Tables 4.2.6.8 and 6.1.1.4'
N N 0.0061 0.0033 'International Tables Vol C Tables 4.2.6.8 and 6.1.1.4'
B B 0.0013 0.0007 'International Tables Vol C Tables 4.2.6.8 and 6.1.1.4'

loop_
_geom_angle_atom_site_label_1
_geom_angle_atom_site_label_2
_geom_angle_atom_site_label_3
_geom_angle
_geom_angle_site_symmetry_1
_geom_angle_site_symmetry_3
_geom_angle_publ_flag
C22 Ag1 C1A 174.3(2) . . ?
C1A N1 C2 111.7(5) . . ?
C1A N1 C4 122.5(5) . . ?
C2 N1 C4 125.6(5) . . ?
B6 C1 B5 63.7(6) . . ?
B6 C1 B3 113.2(6) . . ?
B5 C1 B3 115.5(6) . . ?
B6 C1 B4 114.6(7) . . ?
B5 C1 B4 62.1(5) . . ?
B3 C1 B4 64.4(6) . . ?
B6 C1 B2 61.8(7) . . ?
B5 C1 B2 114.8(8) . . ?
B3 C1 B2 61.3(7) . . ?
B4 C1 B2 114.7(6) . . ?
N2 C1A N1 103.5(5) . . ?
N2 C1A Ag1 127.4(4) . . ?
N1 C1A Ag1 129.0(4) . . ?
H47 Ag2 H27 70.5 . . ?
H47 Ag2 B7 115.8 . . ?
H27 Ag2 B7 138.8 . . ?
H47 Ag2 B32 97.6 . 3_655 ?
H27 Ag2 B32 80.8 . 3_655 ?
B7 Ag2 B32 133.7(5) . 3_655 ?
H47 Ag2 B12 142.3 . . ?
H27 Ag2 B12 109.7 . . ?
B7 Ag2 B12 39.1(2) . . ?
B32 Ag2 B12 119.9(5) 3_655 . ?
H47 Ag2 B47 22.4 . . ?
H27 Ag2 B47 52.8 . . ?
B7 Ag2 B47 117.9(6) . . ?
B32 Ag2 B47 105.3(6) 3_655 . ?
B12 Ag2 B47 128.7(6) . . ?
H47 Ag2 B27 53.0 . . ?
H27 Ag2 B27 22.1 . . ?
B7 Ag2 B27 128.5(6) . . ?
B32 Ag2 B27 96.9(7) 3_655 . ?
B12 Ag2 B27 113.9(6) . . ?
B47 Ag2 B27 32.4(6) . . ?
H47 Ag2 B52 78.8 . 3_655 ?
H27 Ag2 B52 93.6 . 3_655 ?
B7 Ag2 B52 127.5(6) . 3_655 ?
B32 Ag2 B52 27.8(5) 3_655 3_655 ?
B12 Ag2 B52 137.1(5) . 3_655 ?
B47 Ag2 B52 94.1(7) . 3_655 ?
B27 Ag2 B52 101.3(5) . 3_655 ?
H47 Ag2 H52 58.9 . . ?
H27 Ag2 H52 18.6 . . ?
B7 Ag2 H52 154.8 . . ?
B32 Ag2 H52 70.1 3_655 . ?
B12 Ag2 H52 128.1 . . ?
B47 Ag2 H52 46.9 . . ?
B27 Ag2 H52 26.8 . . ?
B52 Ag2 H52 77.2 3_655 . ?
H47 Ag2 B52 47.4 . . ?
H27 Ag2 B52 23.1 . . ?
B7 Ag2 B52 138.3(4) . . ?
B32 Ag2 B52 87.9(6) 3_655 . ?
B12 Ag2 B52 124.8(4) . . ?
B47 Ag2 B52 30.3(5) . . ?
B27 Ag2 B52 11.3(5) . . ?
B52 Ag2 B52 90.1(5) 3_655 . ?
H52 Ag2 B52 18.9 . . ?
H47 Ag2 B32 25.9 . . ?
H27 Ag2 B32 44.6 . . ?
B7 Ag2 B32 132.3(3) . . ?
B32 Ag2 B32 91.4(6) 3_655 . ?
B12 Ag2 B32 138.3(3) . . ?
B47 Ag2 B32 14.4(6) . . ?
B27 Ag2 B32 28.7(5) . . ?
B52 Ag2 B32 83.3(6) 3_655 . ?
H52 Ag2 B32 34.5 . . ?
B52 Ag2 B32 21.6(4) . . ?
H47 Ag2 H32 24.1 . . ?
H27 Ag2 H32 54.2 . . ?
B7 Ag2 H32 139.8 . . ?
B32 Ag2 H32 77.7 3_655 . ?
B12 Ag2 H32 156.2 . . ?
B47 Ag2 H32 28.7 . . ?
B27 Ag2 H32 44.1 . . ?
B52 Ag2 H32 65.9 3_655 . ?
H52 Ag2 H32 38.5 . . ?
B52 Ag2 H32 34.3 . . ?
B32 Ag2 H32 17.9 . . ?
C1A N2 C3 111.8(5) . . ?
C1A N2 C13 122.3(5) . . ?
C3 N2 C13 125.8(5) . . ?
C3 C2 N1 107.2(5) . . ?
C1 B2 B6 57.8(6) . . ?
C1 B2 B3 59.0(6) . . ?
B6 B2 B3 107.9(7) . . ?
C1 B2 B11 104.2(8) . . ?
B6 B2 B11 60.0(7) . . ?
B3 B2 B11 108.9(7) . . ?
C1 B2 B7 104.7(7) . . ?
B6 B2 B7 108.4(8) . . ?
B3 B2 B7 60.1(6) . . ?
B11 B2 B7 60.9(5) . . ?
C22 N3 C24 110.9(5) . . ?
C22 N3 C25 124.6(5) . . ?
C24 N3 C25 124.5(5) . . ?
C2 C3 N2 105.9(6) . . ?
C1 B3 B2 59.7(6) . . ?
C1 B3 B7 105.9(7) . . ?
B2 B3 B7 61.0(6) . . ?
C1 B3 B8 104.4(6) . . ?
B2 B3 B8 108.8(7) . . ?
B7 B3 B8 59.9(5) . . ?
C1 B3 B4 57.7(5) . . ?
B2 B3 B4 107.9(7) . . ?
B7 B3 B4 107.4(6) . . ?
B8 B3 B4 59.4(5) . . ?
C22 N4 C23 111.5(6) . . ?
C22 N4 C34 125.0(5) . . ?
C23 N4 C34 123.5(5) . . ?
C9 C4 C5 123.2(6) . . ?
C9 C4 N1 117.8(5) . . ?
C5 C4 N1 118.9(6) . . ?
C1 B4 B9 105.7(6) . . ?
C1 B4 B5 58.8(5) . . ?
B9 B4 B5 60.7(5) . . ?
C1 B4 B8 104.4(6) . . ?
B9 B4 B8 61.4(5) . . ?
B5 B4 B8 109.2(6) . . ?
C1 B4 B3 57.8(6) . . ?
B9 B4 B3 108.5(6) . . ?
B5 B4 B3 107.3(7) . . ?
B8 B4 B3 59.3(5) . . ?
C6 C5 C4 116.3(6) . . ?
C6 C5 C10 122.2(7) . . ?
C4 C5 C10 121.5(7) . . ?
C1 B5 B10 103.8(6) . . ?
C1 B5 B4 59.2(5) . . ?
B10 B5 B4 108.2(6) . . ?
C1 B5 B9 104.7(6) . . ?
B10 B5 B9 61.8(6) . . ?
B4 B5 B9 59.1(5) . . ?
C1 B5 B6 57.5(6) . . ?
B10 B5 B6 59.5(6) . . ?
B4 B5 B6 107.2(7) . . ?
B9 B5 B6 108.6(6) . . ?
C7 C6 C5 122.7(7) . . ?
C1 B6 B2 60.4(7) . . ?
C1 B6 B10 105.1(7) . . ?
B2 B6 B10 108.8(7) . . ?
C1 B6 B11 107.0(8) . . ?
B2 B6 B11 61.0(6) . . ?
B10 B6 B11 59.9(6) . . ?
C1 B6 B5 58.9(5) . . ?
B2 B6 B5 109.7(8) . . ?
B10 B6 B5 59.7(5) . . ?
B11 B6 B5 108.6(7) . . ?
C8 C7 C6 118.8(7) . . ?
C8 C7 C12 120.6(7) . . ?
C6 C7 C12 120.5(7) . . ?
B3 B7 B8 60.5(6) . . ?
B3 B7 B2 58.9(7) . . ?
B8 B7 B2 107.6(6) . . ?
B3 B7 B12 108.0(6) . . ?
B8 B7 B12 60.6(5) . . ?
B2 B7 B12 107.0(7) . . ?
B3 B7 B11 106.8(6) . . ?
B8 B7 B11 108.2(6) . . ?
B2 B7 B11 59.4(7) . . ?
B12 B7 B11 59.6(5) . . ?
B3 B7 Ag2 159.8(7) . . ?
B8 B7 Ag2 105.8(5) . . ?
B2 B7 Ag2 140.9(6) . . ?
B12 B7 Ag2 73.1(4) . . ?
B11 B7 Ag2 91.2(4) . . ?
C7 C8 C9 121.0(6) . . ?
B7 B8 B3 59.6(5) . . ?
B7 B8 B4 108.5(6) . . ?
B3 B8 B4 61.2(5) . . ?
B7 B8 B12 60.1(5) . . ?
B3 B8 B12 106.9(7) . . ?
B4 B8 B12 106.1(6) . . ?
B7 B8 B9 108.4(6) . . ?
B3 B8 B9 107.1(6) . . ?
B4 B8 B9 57.8(5) . . ?
B12 B8 B9 60.1(5) . . ?
C4 C9 C8 117.9(6) . . ?
C4 C9 C11 121.6(6) . . ?
C8 C9 C11 120.5(6) . . ?
B4 B9 B5 60.2(5) . . ?
B4 B9 B8 60.8(5) . . ?
B5 B9 B8 108.3(6) . . ?
B4 B9 B12 108.3(6) . . ?
B5 B9 B12 107.0(6) . . ?
B8 B9 B12 59.9(5) . . ?
B4 B9 B10 106.8(7) . . ?
B5 B9 B10 58.9(5) . . ?
B8 B9 B10 106.5(6) . . ?
B12 B9 B10 58.9(5) . . ?
B6 B10 B11 60.3(6) . . ?
B6 B10 B5 60.9(6) . . ?
B11 B10 B5 110.0(8) . . ?
B6 B10 B12 108.3(7) . . ?
B11 B10 B12 60.8(5) . . ?
B5 B10 B12 108.5(6) . . ?
B6 B10 B9 107.7(7) . . ?
B11 B10 B9 109.3(6) . . ?
B5 B10 B9 59.3(5) . . ?
B12 B10 B9 60.4(5) . . ?
B10 B11 B6 59.8(6) . . ?
B10 B11 B2 107.1(6) . . ?
B6 B11 B2 59.0(7) . . ?
B10 B11 B12 60.2(6) . . ?
B6 B11 B12 107.4(6) . . ?
B2 B11 B12 107.4(7) . . ?
B10 B11 B7 107.6(6) . . ?
B6 B11 B7 106.7(7) . . ?
B2 B11 B7 59.7(6) . . ?
B12 B11 B7 59.8(5) . . ?
B10 B12 B11 59.0(6) . . ?
B10 B12 B7 107.4(7) . . ?
B11 B12 B7 60.6(6) . . ?
B10 B12 B8 108.0(6) . . ?
B11 B12 B8 108.0(7) . . ?
B7 B12 B8 59.3(5) . . ?
B10 B12 B9 60.7(5) . . ?
B11 B12 B9 108.2(6) . . ?
B7 B12 B9 107.7(6) . . ?
B8 B12 B9 60.0(5) . . ?
B10 B12 Ag2 141.3(6) . . ?
B11 B12 Ag2 88.8(4) . . ?
B7 B12 Ag2 67.8(3) . . ?
B8 B12 Ag2 101.8(4) . . ?
B9 B12 Ag2 157.8(6) . . ?
C14 C13 C18 121.8(5) . . ?
C14 C13 N2 119.2(5) . . ?
C18 C13 N2 119.1(5) . . ?
C15 C14 C13 117.5(6) . . ?
C15 C14 C20 121.2(6) . . ?
C13 C14 C20 121.3(6) . . ?
C16 C15 C14 122.2(6) . . ?
C15 C16 C17 119.0(6) . . ?
C15 C16 C21 120.5(6) . . ?
C17 C16 C21 120.5(6) . . ?
C18 C17 C16 121.4(6) . . ?
C17 C18 C13 118.1(6) . . ?
C17 C18 C19 120.8(6) . . ?
C13 C18 C19 121.1(6) . . ?
B22 B21 B23 61(2) . . ?
B22 B21 B24 109(3) . . ?
B23 B21 B24 64.3(16) . . ?
B22 B21 B25 104(2) . . ?
B23 B21 B25 106.4(18) . . ?
B24 B21 B25 54.6(13) . . ?
B22 B21 B26 59(2) . . ?
B23 B21 B26 109.2(17) . . ?
B24 B21 B26 105.9(17) . . ?
B25 B21 B26 59.8(13) . . ?
N3 C22 N4 104.1(5) . . ?
N3 C22 Ag1 129.8(4) . . ?
N4 C22 Ag1 125.8(4) . . ?
B21 B22 B26 64(3) . . ?
B21 B22 B23 61(2) . . ?
B26 B22 B23 113(3) . . ?
B21 B22 B31 113(4) . . ?
B26 B22 B31 63(3) . . ?
B23 B22 B31 109(3) . . ?
B21 B22 B27 110(3) . . ?
B26 B22 B27 112(3) . . ?
B23 B22 B27 60(2) . . ?
B31 B22 B27 59(2) . . ?
C24 C23 N4 105.7(6) . . ?
B21 B23 B22 58(2) . . ?
B21 B23 B27 109.2(16) . . ?
B22 B23 B27 62(2) . . ?
B21 B23 B28 106.0(15) . . ?
B22 B23 B28 106(2) . . ?
B27 B23 B28 59.3(15) . . ?
B21 B23 B24 58.0(15) . . ?
B22 B23 B24 102(3) . . ?
B27 B23 B24 105.6(14) . . ?
B28 B23 B24 58.2(11) . . ?
C23 C24 N3 107.8(6) . . ?
B25 B24 B21 62.7(14) . . ?
B25 B24 B28 107.4(16) . . ?
B21 B24 B28 107.1(14) . . ?
B25 B24 B29 60.9(13) . . ?
B21 B24 B29 112.3(18) . . ?
B28 B24 B29 60.7(12) . . ?
B25 B24 B23 107.3(14) . . ?
B21 B24 B23 57.6(10) . . ?
B28 B24 B23 59.9(14) . . ?
B29 B24 B23 109.9(14) . . ?
C30 C25 C26 122.4(6) . . ?
C30 C25 N3 118.9(6) . . ?
C26 C25 N3 118.5(5) . . ?
B24 B25 B29 65.3(12) . . ?
B24 B25 B21 62.7(13) . . ?
B29 B25 B21 115.9(16) . . ?
B24 B25 B30 113.7(13) . . ?
B29 B25 B30 59.7(11) . . ?
B21 B25 B30 113.3(14) . . ?
B24 B25 B26 114.3(12) . . ?
B29 B25 B26 113.5(14) . . ?
B21 B25 B26 61.8(12) . . ?
B30 B25 B26 63.0(12) . . ?
C27 C26 C25 117.2(6) . . ?
C27 C26 C31 120.1(6) . . ?
C25 C26 C31 122.7(6) . . ?
B22 B26 B25 102(2) . . ?
B22 B26 B21 57(2) . . ?
B25 B26 B21 58.4(14) . . ?
B22 B26 B31 59(2) . . ?
B25 B26 B31 103.2(12) . . ?
B21 B26 B31 104.5(14) . . ?
B22 B26 B30 107(2) . . ?
B25 B26 B30 58.2(9) . . ?
B21 B26 B30 106.6(15) . . ?
B31 B26 B30 60.3(13) . . ?
C26 C27 C28 121.5(7) . . ?
B31 B27 B23 107.3(14) . . ?
B31 B27 B28 106.3(14) . . ?
B23 B27 B28 61.8(15) . . ?
B31 B27 B32 59.1(13) . . ?
B23 B27 B32 108.8(13) . . ?
B28 B27 B32 59.1(12) . . ?
B31 B27 B22 58(2) . . ?
B23 B27 B22 58(2) . . ?
B28 B27 B22 105(2) . . ?
B32 B27 B22 104(2) . . ?
B31 B27 Ag2 151.2(15) . . ?
B23 B27 Ag2 99.7(14) . . ?
B28 B27 Ag2 77.7(11) . . ?
B32 B27 Ag2 103.0(11) . . ?
B22 B27 Ag2 149(2) . . ?
C29 C28 C27 118.6(7) . . ?
C29 C28 C33 121.6(8) . . ?
C27 C28 C33 119.8(8) . . ?
B32 B28 B27 60.7(16) . . ?
B32 B28 B24 106.8(16) . . ?
B27 B28 B24 108.3(13) . . ?
B32 B28 B29 60.1(11) . . ?
B27 B28 B29 110.2(17) . . ?
B24 B28 B29 60.0(12) . . ?
B32 B28 B23 107.8(15) . . ?
B27 B28 B23 59.0(11) . . ?
B24 B28 B23 61.9(14) . . ?
B29 B28 B23 110.9(15) . . ?
C28 C29 C30 123.3(7) . . ?
B25 B29 B30 60.9(13) . . ?
B25 B29 B32 104.1(14) . . ?
B30 B29 B32 60.1(12) . . ?
B25 B29 B24 53.8(11) . . ?
B30 B29 B24 105.3(14) . . ?
B32 B29 B24 104.8(13) . . ?
B25 B29 B28 100.8(13) . . ?
B30 B29 B28 106.6(14) . . ?
B32 B29 B28 58.3(12) . . ?
B24 B29 B28 59.2(12) . . ?
C29 C30 C25 116.9(6) . . ?
C29 C30 C32 121.8(7) . . ?
C25 C30 C32 121.3(7) . . ?
B29 B30 B25 59.4(12) . . ?
B29 B30 B32 61.4(11) . . ?
B25 B30 B32 104.0(13) . . ?
B29 B30 B31 107.9(14) . . ?
B25 B30 B31 102.8(11) . . ?
B32 B30 B31 57.8(12) . . ?
B29 B30 B26 109.7(14) . . ?
B25 B30 B26 58.8(11) . . ?
B32 B30 B26 106.2(13) . . ?
B31 B30 B26 59.1(13) . . ?
B32 B31 B22 109(2) . . ?
B32 B31 B27 61.4(13) . . ?
B22 B31 B27 62(2) . . ?
B32 B31 B26 108.5(13) . . ?
B22 B31 B26 58(2) . . ?
B27 B31 B26 109.7(12) . . ?
B32 B31 B30 59.1(9) . . ?
B22 B31 B30 106(2) . . ?
B27 B31 B30 109.0(12) . . ?
B26 B31 B30 60.6(12) . . ?
B31 B32 B30 63.1(14) . . ?
B31 B32 B28 107.5(13) . . ?
B30 B32 B28 107.8(14) . . ?
B31 B32 B27 59.5(11) . . ?
B30 B32 B27 110.7(13) . . ?
B28 B32 B27 60.2(13) . . ?
B31 B32 B29 109.9(15) . . ?
B30 B32 B29 58.5(12) . . ?
B28 B32 B29 61.5(12) . . ?
B27 B32 B29 110.9(14) . . ?
B31 B32 Ag2 80.9(9) . 3_655 ?
B30 B32 Ag2 108.1(13) . 3_655 ?
B28 B32 Ag2 142.8(15) . 3_655 ?
B27 B32 Ag2 98.0(11) . 3_655 ?
B29 B32 Ag2 150.8(12) . 3_655 ?
B31 B32 Ag2 104.3(13) . . ?
B30 B32 Ag2 156.0(10) . . ?
B28 B32 Ag2 54.2(11) . . ?
B27 B32 Ag2 48.3(9) . . ?
B29 B32 Ag2 113.3(11) . . ?
Ag2 B32 Ag2 88.6(6) 3_655 . ?
C35 C34 C39 122.7(6) . . ?
C35 C34 N4 118.9(5) . . ?
C39 C34 N4 118.4(6) . . ?
C36 C35 C34 117.5(6) . . ?
C36 C35 C40 120.6(7) . . ?
C34 C35 C40 121.9(6) . . ?
C35 C36 C37 122.5(7) . . ?
C38 C37 C36 118.3(7) . . ?
C38 C37 C42 119.9(7) . . ?
C36 C37 C42 121.8(8) . . ?
C37 C38 C39 122.7(6) . . ?
C38 C39 C34 116.4(7) . . ?
C38 C39 C41 121.8(7) . . ?
C34 C39 C41 121.8(7) . . ?
B44 B41 B42 115.8(16) . . ?
B44 B41 B45 61.9(16) . . ?
B42 B41 B45 115.2(16) . . ?
B44 B41 B43 64.3(13) . . ?
B42 B41 B43 62.4(12) . . ?
B45 B41 B43 115.3(18) . . ?
B44 B41 B46 115.3(18) . . ?
B42 B41 B46 60.9(17) . . ?
B45 B41 B46 64.7(14) . . ?
B43 B41 B46 113.2(19) . . ?
B41 B42 B46 61.7(18) . . ?
B41 B42 B43 60.5(13) . . ?
B46 B42 B43 112.3(19) . . ?
B41 B42 B51 107.0(14) . . ?
B46 B42 B51 61.4(12) . . ?
B43 B42 B51 107.1(15) . . ?
B41 B42 B47 106.6(17) . . ?
B46 B42 B47 109.5(15) . . ?
B43 B42 B47 59.8(12) . . ?
B51 B42 B47 57.9(15) . . ?
B41 B43 B42 57.1(12) . . ?
B41 B43 B48 105.7(15) . . ?
B42 B43 B48 110.0(13) . . ?
B41 B43 B44 55.6(14) . . ?
B42 B43 B44 104.2(15) . . ?
B48 B43 B44 62.2(13) . . ?
B41 B43 B47 106.5(14) . . ?
B42 B43 B47 63.1(13) . . ?
B48 B43 B47 60.1(12) . . ?
B44 B43 B47 108.7(15) . . ?
B41 B44 B45 60.9(19) . . ?
B41 B44 B43 60.1(13) . . ?
B45 B44 B43 111.0(19) . . ?
B41 B44 B49 108.7(17) . . ?
B45 B44 B49 62.0(11) . . ?
B43 B44 B49 109.1(13) . . ?
B41 B44 B48 106.6(15) . . ?
B45 B44 B48 110.8(14) . . ?
B43 B44 B48 59.0(11) . . ?
B49 B44 B48 60.8(13) . . ?
B41 B45 B44 57.2(17) . . ?
B41 B45 B49 105.5(16) . . ?
B44 B45 B49 61.4(12) . . ?
B41 B45 B46 58.5(16) . . ?
B44 B45 B46 106.5(19) . . ?
B49 B45 B46 108.4(14) . . ?
B41 B45 B50 105.6(19) . . ?
B44 B45 B50 110.3(19) . . ?
B49 B45 B50 62.0(19) . . ?
B46 B45 B50 59.4(17) . . ?
B42 B46 B41 57.4(12) . . ?
B42 B46 B51 63.3(16) . . ?
B41 B46 B51 105.3(15) . . ?
B42 B46 B45 105.8(17) . . ?
B41 B46 B45 56.8(16) . . ?
B51 B46 B45 106.7(16) . . ?
B42 B46 B50 110(2) . . ?
B41 B46 B50 107(2) . . ?
B51 B46 B50 57.6(18) . . ?
B45 B46 B50 63(2) . . ?
B52 B47 B48 61.4(13) . . ?
B52 B47 B43 107.2(16) . . ?
B48 B47 B43 59.6(12) . . ?
B52 B47 B51 57.6(11) . . ?
B48 B47 B51 107.9(15) . . ?
B43 B47 B51 107.5(17) . . ?
B52 B47 B42 105.0(15) . . ?
B48 B47 B42 104.8(15) . . ?
B43 B47 B42 57.0(11) . . ?
B51 B47 B42 61.3(15) . . ?
B52 B47 Ag2 98.3(11) . . ?
B48 B47 Ag2 146.0(14) . . ?
B43 B47 Ag2 152.4(15) . . ?
B51 B47 Ag2 77.5(10) . . ?
B42 B47 Ag2 106.9(15) . . ?
B43 B48 B47 60.3(11) . . ?
B43 B48 B52 106.1(14) . . ?
B47 B48 B52 59.2(13) . . ?
B43 B48 B44 58.8(12) . . ?
B47 B48 B44 106.2(15) . . ?
B52 B48 B44 104.4(13) . . ?
B43 B48 B49 107.1(13) . . ?
B47 B48 B49 108.4(13) . . ?
B52 B48 B49 60.0(10) . . ?
B44 B48 B49 58.5(12) . . ?
B44 B49 B45 56.6(13) . . ?
B44 B49 B52 105.7(13) . . ?
B45 B49 B52 105.8(13) . . ?
B44 B49 B48 60.8(13) . . ?
B45 B49 B48 106.4(16) . . ?
B52 B49 B48 59.5(10) . . ?
B44 B49 B50 106.9(17) . . ?
B45 B49 B50 62.4(17) . . ?
B52 B49 B50 57.5(17) . . ?
B48 B49 B50 107.2(17) . . ?
B51 B50 B52 57.3(18) . . ?
B51 B50 B46 60.0(18) . . ?
B52 B50 B46 103(2) . . ?
B51 B50 B49 104(2) . . ?
B52 B50 B49 58.4(18) . . ?
B46 B50 B49 102(2) . . ?
B51 B50 B45 104(2) . . ?
B52 B50 B45 101(2) . . ?
B46 B50 B45 57.2(17) . . ?
B49 B50 B45 55.6(17) . . ?
B52 B51 B50 62.3(19) . . ?
B52 B51 B47 60.8(14) . . ?
B50 B51 B47 113(2) . . ?
B52 B51 B46 108.6(13) . . ?
B50 B51 B46 62.5(17) . . ?
B47 B51 B46 106.8(15) . . ?
B52 B51 B42 107.0(12) . . ?
B50 B51 B42 108(2) . . ?
B47 B51 B42 60.8(10) . . ?
B46 B51 B42 55.3(16) . . ?
B51 B52 B47 61.5(14) . . ?
B51 B52 B50 60.4(17) . . ?
B47 B52 B50 111.8(19) . . ?
B51 B52 B48 109.6(13) . . ?
B47 B52 B48 59.5(11) . . ?
B50 B52 B48 113.3(19) . . ?
B51 B52 B49 110.4(13) . . ?
B47 B52 B49 109.0(13) . . ?
B50 B52 B49 64(2) . . ?
B48 B52 B49 60.4(12) . . ?
B51 B52 Ag2 57.4(13) . . ?
B47 B52 Ag2 51.3(10) . . ?
B50 B52 Ag2 114(2) . . ?
B48 B52 Ag2 105.7(11) . . ?
B49 B52 Ag2 159.4(12) . . ?

loop_
_geom_bond_atom_site_label_1
_geom_bond_atom_site_label_2
_geom_bond_distance
_geom_bond_site_symmetry_2
_geom_bond_publ_flag
Ag1 C22 2.069(6) . ?
Ag1 C1A 2.070(5) . ?
N1 C1A 1.366(7) . ?
N1 C2 1.375(7) . ?
N1 C4 1.450(7) . ?
C1 B6 1.647(15) . ?
C1 B5 1.672(11) . ?
C1 B3 1.681(13) . ?
C1 B4 1.679(12) . ?
C1 B2 1.694(12) . ?
C1A N2 1.355(7) . ?
Ag2 H47 2.0487 . ?
Ag2 H27 2.0940 . ?
Ag2 B7 2.586(8) . ?
Ag2 B32 2.676(18) 3_655 ?
Ag2 B12 2.673(8) . ?
Ag2 B47 2.70(2) . ?
Ag2 B27 2.73(2) . ?
Ag2 B52 2.79(2) 3_655 ?
Ag2 H52 3.4015 . ?
Ag2 B52 3.42(3) . ?
Ag2 B32 3.57(2) . ?
Ag2 H32 3.6110 . ?
N2 C3 1.396(7) . ?
N2 C13 1.437(7) . ?
C2 C3 1.349(9) . ?
B2 B6 1.716(19) . ?
B2 B3 1.720(18) . ?
B2 B11 1.752(18) . ?
B2 B7 1.757(13) . ?
N3 C22 1.358(7) . ?
N3 C24 1.383(7) . ?
N3 C25 1.441(8) . ?
B3 B7 1.742(12) . ?
B3 B8 1.759(15) . ?
B3 B4 1.792(13) . ?
N4 C22 1.365(7) . ?
N4 C23 1.394(8) . ?
N4 C34 1.450(8) . ?
C4 C9 1.374(8) . ?
C4 C5 1.407(9) . ?
B4 B9 1.707(12) . ?
B4 B5 1.728(11) . ?
B4 B8 1.761(11) . ?
C5 C6 1.389(10) . ?
C5 C10 1.508(10) . ?
B5 B10 1.730(12) . ?
B5 B9 1.736(12) . ?
B5 B6 1.751(12) . ?
C6 C7 1.385(10) . ?
B6 B10 1.726(17) . ?
B6 B11 1.735(12) . ?
C7 C8 1.384(9) . ?
C7 C12 1.519(10) . ?
B7 B8 1.749(12) . ?
B7 B12 1.762(11) . ?
B7 B11 1.778(13) . ?
C8 C9 1.405(8) . ?
B8 B12 1.770(12) . ?
B8 B9 1.772(13) . ?
C9 C11 1.506(8) . ?
B9 B12 1.774(11) . ?
B9 B10 1.780(14) . ?
B10 B11 1.727(15) . ?
B10 B12 1.748(12) . ?
B11 B12 1.759(13) . ?
C13 C14 1.395(8) . ?
C13 C18 1.404(8) . ?
C14 C15 1.383(8) . ?
C14 C20 1.507(8) . ?
C15 C16 1.374(9) . ?
C16 C17 1.390(9) . ?
C16 C21 1.514(9) . ?
C17 C18 1.375(9) . ?
C18 C19 1.519(9) . ?
B21 B22 1.67(6) . ?
B21 B23 1.71(2) . ?
B21 B24 1.72(4) . ?
B21 B25 1.72(3) . ?
B21 B26 1.78(3) . ?
B22 B26 1.69(7) . ?
B22 B23 1.72(6) . ?
B22 B31 1.71(6) . ?
B22 B27 1.78(6) . ?
C23 C24 1.346(10) . ?
B23 B27 1.74(3) . ?
B23 B28 1.79(3) . ?
B23 B24 1.83(3) . ?
B24 B25 1.58(3) . ?
B24 B28 1.76(3) . ?
B24 B29 1.78(3) . ?
C25 C30 1.395(8) . ?
C25 C26 1.405(9) . ?
B25 B29 1.71(3) . ?
B25 B30 1.73(3) . ?
B25 B26 1.75(3) . ?
C26 C27 1.392(9) . ?
C26 C31 1.499(8) . ?
B26 B31 1.79(3) . ?
B26 B30 1.82(2) . ?
C27 C28 1.395(10) . ?
B27 B31 1.73(3) . ?
B27 B28 1.75(3) . ?
B27 B32 1.76(3) . ?
C28 C29 1.362(10) . ?
C28 C33 1.515(10) . ?
B28 B32 1.73(3) . ?
B28 B29 1.79(3) . ?
C29 C30 1.383(10) . ?
B29 B30 1.71(3) . ?
B29 B32 1.76(3) . ?
C30 C32 1.506(10) . ?
B30 B32 1.74(3) . ?
B30 B31 1.81(3) . ?
B31 B32 1.72(3) . ?
B32 Ag2 2.676(18) 3_655 ?
C34 C35 1.387(9) . ?
C34 C39 1.399(9) . ?
C35 C36 1.369(9) . ?
C35 C40 1.516(9) . ?
C36 C37 1.385(9) . ?
C37 C38 1.366(11) . ?
C37 C42 1.523(10) . ?
C38 C39 1.392(10) . ?
C39 C41 1.495(10) . ?
B41 B44 1.59(4) . ?
B41 B42 1.61(3) . ?
B41 B45 1.65(4) . ?
B41 B43 1.67(3) . ?
B41 B46 1.69(4) . ?
B42 B46 1.67(3) . ?
B42 B43 1.70(3) . ?
B42 B51 1.82(3) . ?
B42 B47 1.81(3) . ?
B43 B48 1.74(3) . ?
B43 B44 1.74(3) . ?
B43 B47 1.75(3) . ?
B44 B45 1.67(3) . ?
B44 B49 1.76(3) . ?
B44 B48 1.80(3) . ?
B45 B49 1.77(3) . ?
B45 B46 1.79(4) . ?
B45 B50 1.90(5) . ?
B46 B51 1.79(4) . ?
B46 B50 1.83(4) . ?
B47 B52 1.74(3) . ?
B47 B48 1.75(3) . ?
B47 B51 1.76(3) . ?
B48 B52 1.78(2) . ?
B48 B49 1.80(3) . ?
B49 B52 1.79(2) . ?
B49 B50 1.89(6) . ?
B50 B51 1.74(5) . ?
B50 B52 1.77(5) . ?
B51 B52 1.69(3) . ?
